data_2214814
loop_
_publ_author_name
'Sun, Wen-Bin'
'Gao, Ting'
'Yan, Peng-Fei'
'Li, Guang-Ming'
'Hou, Guang-Feng'

_publ_section_title
Acetone[<i>{\m</i>}-<i>N</i>,<i>N</i>'-bis(3-methoxy-2-oxidobenzylidene)-1,2-propanediamine]trinitratocopper(II)praseodymium(III)
_journal_coeditor_code NG2296
_journal_issue 8
_journal_name_full 'Acta Crystallographica Section E'
_journal_page_first m2192
_journal_page_last m2192
_journal_paper_doi 10.1107/S1600536807034460
_journal_volume 63
_journal_year 2007
_chemical_formula_iupac '[Cu Pr (C19 H20 N2 O4) (N O3)3 (C3 H6 O)]'
_chemical_formula_moiety 'C22 H21.73 Cu N5 O14 Pr'
_chemical_formula_sum 'C22 H21.73 Cu N5 O14 Pr'
_chemical_formula_weight 784.64
_chemical_name_systematic
;
(acetone-2\kO){6,6'-dimethoxy-2,2'-[propane-1,2-
diylbis(nitrilomethylidyne)]diphenolato-
1\k^4^O^1^,O^1'^,O^6^,O^6'^:2\k^4^O^1^,N,N',O^1'^}trinitrato-
1\k^6^O,O'-copper(II)neodymium(III)
;
_space_group_IT_number 14
_symmetry_cell_setting monoclinic
_symmetry_space_group_name_Hall '-P 2ybc'
_symmetry_space_group_name_H-M 'P 1 21/c 1'
_atom_sites_solution_hydrogens geom
_atom_sites_solution_primary direct
_atom_sites_solution_secondary difmap
_audit_creation_method SHELXL97
_cell_angle_alpha 90.00
_cell_angle_beta 95.376(14)
_cell_angle_gamma 90.00
_cell_formula_units_Z 4
_cell_length_a 9.879(3)
_cell_length_b 18.887(7)
_cell_length_c 15.676(5)
_cell_measurement_reflns_used 20972
_cell_measurement_temperature 295(2)
_cell_measurement_theta_max 27.47
_cell_measurement_theta_min 3.00
_cell_volume 2912.0(17)
_computing_cell_refinement RAPID-AUTO
_computing_data_collection 'RAPID-AUTO (Rigaku, 1998)'
_computing_data_reduction 'CrystalStructure (Rigaku/MSC, 2002)'
_computing_molecular_graphics 'SHELXTL (Sheldrick, 1997b)'
_computing_publication_material SHELXL97
_computing_structure_refinement 'SHELXL97 (Sheldrick, 1997a)'
_computing_structure_solution 'SHELXS97 (Sheldrick, 1997a)'
_diffrn_ambient_temperature 295(2)
_diffrn_measured_fraction_theta_full 0.996
_diffrn_measured_fraction_theta_max 0.996
_diffrn_measurement_device_type 'Rigaku RAXIS-RAPID'
_diffrn_measurement_method \w
_diffrn_radiation_monochromator graphite
_diffrn_radiation_source 'fine-focus sealed tube'
_diffrn_radiation_type MoK\a
_diffrn_radiation_wavelength 0.71073
_diffrn_reflns_av_R_equivalents 0.0331
_diffrn_reflns_av_sigmaI/netI 0.0290
_diffrn_reflns_limit_h_max 12
_diffrn_reflns_limit_h_min -12
_diffrn_reflns_limit_k_max 24
_diffrn_reflns_limit_k_min -24
_diffrn_reflns_limit_l_max 20
_diffrn_reflns_limit_l_min -20
_diffrn_reflns_number 25560
_diffrn_reflns_theta_full 27.48
_diffrn_reflns_theta_max 27.48
_diffrn_reflns_theta_min 2.99
_diffrn_standards_decay_% 0
_diffrn_standards_interval_count 0
_diffrn_standards_interval_time 0
_diffrn_standards_number 0
_exptl_absorpt_coefficient_mu 2.459
_exptl_absorpt_correction_T_max 0.5669
_exptl_absorpt_correction_T_min 0.4473
_exptl_absorpt_correction_type multi-scan
_exptl_absorpt_process_details '(ABSCOR; Higashi, 1995)'
_exptl_crystal_colour colourless
_exptl_crystal_density_diffrn 1.790
_exptl_crystal_density_method 'not measured'
_exptl_crystal_description block
_exptl_crystal_F_000 1555
_exptl_crystal_size_max 0.39
_exptl_crystal_size_mid 0.25
_exptl_crystal_size_min 0.24
_refine_diff_density_max 1.005
_refine_diff_density_min -0.746
_refine_ls_extinction_method none
_refine_ls_goodness_of_fit_ref 1.106
_refine_ls_hydrogen_treatment constr
_refine_ls_matrix_type full
_refine_ls_number_parameters 421
_refine_ls_number_reflns 6654
_refine_ls_number_restraints 56
_refine_ls_restrained_S_all 1.150
_refine_ls_R_factor_all 0.0482
_refine_ls_R_factor_gt 0.0365
_refine_ls_shift/su_max 0.004
_refine_ls_shift/su_mean 0.000
_refine_ls_structure_factor_coef Fsqd
_refine_ls_weighting_details 'calc w = 1/[\s^2^(Fo^2^)+(0.0596P)^2^+1.9949P] where P=(Fo^2^+2Fc^2^)/3'
_refine_ls_weighting_scheme calc
_refine_ls_wR_factor_gt 0.1011
_refine_ls_wR_factor_ref 0.1101
_reflns_number_gt 5376
_reflns_number_total 6654
_reflns_threshold_expression I>2\s(I)
_cod_data_source_file ng2296.cif
_cod_data_source_block I
_cod_original_cell_volume 2912.2(16)
_cod_original_sg_symbol_H-M 'P 21/c'
_cod_database_code 2214814
_cod_database_fobs_code 2214814

loop_
_symmetry_equiv_pos_as_xyz
'x, y, z'
'-x, y+1/2, -z+1/2'
'-x, -y, -z'
'x, -y-1/2, z-1/2'

loop_
_atom_site_type_symbol
_atom_site_label
_atom_site_fract_x
_atom_site_fract_y
_atom_site_fract_z
_atom_site_U_iso_or_equiv
_atom_site_adp_type
_atom_site_calc_flag
_atom_site_refinement_flags
_atom_site_occupancy
_atom_site_disorder_assembly
_atom_site_disorder_group
C C1 0.8680(4) 0.2350(2) 0.3353(3) 0.0444(9) Uani d . 1 A 1
C C2 0.9441(5) 0.1951(2) 0.3985(3) 0.0480(10) Uani d . 1 A 1
C C3 1.0029(6) 0.2261(3) 0.4713(4) 0.0676(15) Uani d . 1 A 1
H H1 1.0514 0.1989 0.5131 0.081 Uiso calc R 1 A 1
C C4 0.9895(6) 0.2994(3) 0.4825(4) 0.0748(17) Uani d . 1 A 1
H H2 1.0267 0.3207 0.5328 0.090 Uiso calc R 1 A 1
C C5 0.9234(5) 0.3387(3) 0.4211(4) 0.0684(16) Uani d . 1 A 1
H H3 0.9178 0.3874 0.4291 0.082 Uiso calc R 1 A 1
C C6 0.8622(5) 0.3091(2) 0.3451(3) 0.0520(11) Uani d . 1 A 1
C C7 0.7993(6) 0.3557(3) 0.2800(5) 0.0760(18) Uani d . 1 A 1
H H4 0.8057 0.4041 0.2907 0.091 Uiso calc R 1 A 1
C C11 0.5822(7) 0.2497(4) 0.0017(4) 0.0783(19) Uani d . 1 A 1
H H11 0.5442 0.2763 -0.0444 0.094 Uiso calc R 1 A 1
C C12 0.5947(5) 0.1744(3) -0.0112(3) 0.0594(13) Uani d . 1 A 1
C C13 0.5531(6) 0.1477(4) -0.0920(3) 0.0750(18) Uani d . 1 A 1
H H12 0.5149 0.1782 -0.1342 0.090 Uiso calc R 1 A 1
C C14 0.5669(7) 0.0777(4) -0.1105(3) 0.0761(19) Uani d . 1 A 1
H H13 0.5369 0.0608 -0.1647 0.091 Uiso calc R 1 A 1
C C15 0.6248(5) 0.0325(3) -0.0499(3) 0.0606(13) Uani d . 1 A 1
H H14 0.6348 -0.0151 -0.0630 0.073 Uiso calc R 1 A 1
C C16 0.6688(5) 0.0572(3) 0.0312(3) 0.0492(11) Uani d . 1 A 1
C C17 0.6527(5) 0.1276(3) 0.0526(3) 0.0493(11) Uani d . 1 A 1
C C18 0.7768(6) -0.0526(3) 0.0730(4) 0.0636(14) Uani d . 1 A 1
H H15 0.6997 -0.0816 0.0546 0.095 Uiso calc R 1 A 1
H H17 0.8273 -0.0742 0.1214 0.095 Uiso calc R 1 A 1
H H16 0.8340 -0.0480 0.0270 0.095 Uiso calc R 1 A 1
C C19 1.0568(7) 0.0843(3) 0.4255(4) 0.0703(16) Uani d . 1 A 1
H H18 1.1406 0.1102 0.4268 0.106 Uiso calc R 1 A 1
H H19 1.0667 0.0397 0.3976 0.106 Uiso calc R 1 A 1
H H20 1.0345 0.0764 0.4830 0.106 Uiso calc R 1 A 1
C C20 0.3179(7) 0.1927(4) 0.1389(4) 0.0841(19) Uani d . 1 A 1
H H21 0.2896 0.2285 0.0975 0.126 Uiso calc R 1 A 1
H H22 0.2443 0.1604 0.1444 0.126 Uiso calc R 1 A 1
H H23 0.3942 0.1674 0.1204 0.126 Uiso calc R 1 A 1
C C21 0.3576(6) 0.2265(3) 0.2231(4) 0.0620(13) Uani d . 1 A 1
C C22 0.2484(8) 0.2423(5) 0.2793(5) 0.102(2) Uani d . 1 A 1
H H24 0.2131 0.1987 0.2997 0.154 Uiso calc R 1 A 1
H H25 0.1767 0.2680 0.2474 0.154 Uiso calc R 1 A 1
H H26 0.2849 0.2703 0.3272 0.154 Uiso calc R 1 A 1
Cu Cu1 0.70339(7) 0.24136(3) 0.17375(4) 0.05314(16) Uani d . 1 A 1
Pr Pr1 0.78327(2) 0.072680(11) 0.251884(13) 0.03820(9) Uani d . 1 A 1
N N1 0.7363(6) 0.3368(2) 0.2097(4) 0.0833(17) Uani d D 1 A 1
N N2 0.6188(6) 0.2829(3) 0.0708(3) 0.0736(14) Uani d D 1 A 1
N N3 1.0501(4) 0.0451(2) 0.1849(3) 0.0553(10) Uani d . 1 A 1
N N4 0.7742(5) -0.0693(2) 0.3381(3) 0.0607(11) Uani d . 1 A 1
N N5 0.5171(6) 0.0863(3) 0.3227(4) 0.0774(15) Uani d . 1 A 1
O O1 0.8088(3) 0.19986(16) 0.2688(2) 0.0501(7) Uani d . 1 A 1
O O2 0.9507(3) 0.12417(17) 0.3795(2) 0.0516(8) Uani d . 1 A 1
O O3 0.6936(4) 0.14686(17) 0.13258(18) 0.0510(8) Uani d . 1 A 1
O O4 0.7309(3) 0.01636(17) 0.09667(19) 0.0496(7) Uani d . 1 A 1
O O5 0.9915(4) 0.1033(2) 0.1734(3) 0.0686(10) Uani d . 1 A 1
O O6 1.1512(6) 0.0298(3) 0.1524(4) 0.1089(19) Uani d . 1 A 1
O O7 0.9956(4) 0.00182(18) 0.2334(3) 0.0631(9) Uani d . 1 A 1
O O8 0.7247(5) -0.0603(2) 0.2635(2) 0.0707(11) Uani d . 1 A 1
O O9 0.7751(6) -0.1266(2) 0.3731(3) 0.1046(17) Uani d U 1 A 1
O O10 0.8210(5) -0.0157(2) 0.3766(2) 0.0715(10) Uani d U 1 A 1
O O11 0.5273(5) 0.0602(3) 0.2508(3) 0.0887(14) Uani d . 1 A 1
O O12 0.4092(6) 0.0918(4) 0.3531(5) 0.133(2) Uani d . 1 A 1
O O13 0.6254(5) 0.1080(3) 0.3616(3) 0.0890(13) Uani d U 1 A 1
O O14 0.4757(4) 0.2408(2) 0.2439(3) 0.0718(11) Uani d . 1 A 1
C C8 0.622(2) 0.3855(8) 0.1689(15) 0.067(6) Uani d PDU 0.289(11) A 1
H H5 0.5540 0.3932 0.2097 0.080 Uiso calc PR 0.289(11) A 1
C C9 0.674(4) 0.4528(12) 0.143(2) 0.139(15) Uani d PDU 0.289(11) A 1
H H6 0.7042 0.4485 0.0868 0.209 Uiso calc PR 0.289(11) A 1
H H7 0.7491 0.4668 0.1829 0.209 Uiso calc PR 0.289(11) A 1
H H8 0.6036 0.4879 0.1423 0.209 Uiso calc PR 0.289(11) A 1
C C10 0.5539(19) 0.3537(8) 0.0867(10) 0.044(4) Uani d PU 0.289(11) A 1
H H9 0.4575 0.3474 0.0917 0.053 Uiso calc PR 0.289(11) A 1
H H10 0.5643 0.3853 0.0390 0.053 Uiso calc PR 0.289(11) A 1
C C8' 0.7006(12) 0.3867(5) 0.1348(6) 0.083(3) Uani d PDU 0.711(11) A 2
C C9' 0.7917(14) 0.3991(6) 0.0717(10) 0.128(6) Uani d PDU 0.711(11) A 2
C C10' 0.6150(14) 0.3613(5) 0.0732(7) 0.088(3) Uani d PDU 0.711(11) A 2

loop_
_atom_site_aniso_label
_atom_site_aniso_U_11
_atom_site_aniso_U_22
_atom_site_aniso_U_33
_atom_site_aniso_U_12
_atom_site_aniso_U_13
_atom_site_aniso_U_23
C1 0.042(2) 0.037(2) 0.054(2) -0.0015(18) 0.0044(19) -0.0046(18)
C2 0.048(2) 0.046(2) 0.049(2) -0.006(2) -0.004(2) -0.0070(19)
C3 0.069(3) 0.064(3) 0.066(3) 0.001(3) -0.014(3) -0.013(3)
C4 0.071(4) 0.064(4) 0.086(4) -0.003(3) -0.013(3) -0.036(3)
C5 0.055(3) 0.043(3) 0.106(5) -0.002(2) -0.003(3) -0.024(3)
C6 0.040(2) 0.038(2) 0.077(3) -0.0029(19) 0.000(2) -0.007(2)
C7 0.065(3) 0.029(2) 0.131(6) -0.001(2) -0.009(4) 0.003(3)
C11 0.081(4) 0.098(5) 0.055(3) 0.029(4) 0.003(3) 0.038(3)
C12 0.053(3) 0.086(4) 0.038(2) 0.012(3) 0.000(2) 0.017(2)
C13 0.066(3) 0.115(6) 0.042(3) 0.005(4) -0.004(2) 0.019(3)
C14 0.066(3) 0.122(6) 0.038(2) -0.010(4) -0.009(2) 0.003(3)
C15 0.055(3) 0.086(4) 0.040(2) -0.014(3) 0.003(2) -0.008(2)
C16 0.045(2) 0.065(3) 0.038(2) -0.006(2) 0.0057(19) -0.001(2)
C17 0.046(2) 0.069(3) 0.0327(19) 0.001(2) 0.0031(18) 0.007(2)
C18 0.077(4) 0.054(3) 0.060(3) 0.006(3) 0.008(3) -0.014(2)
C19 0.076(4) 0.054(3) 0.074(4) 0.009(3) -0.027(3) 0.001(3)
C20 0.067(4) 0.092(5) 0.090(4) -0.020(3) -0.006(3) -0.011(4)
C21 0.055(3) 0.057(3) 0.074(3) -0.003(2) 0.005(3) 0.004(3)
C22 0.073(4) 0.131(7) 0.107(5) 0.001(5) 0.026(4) -0.014(5)
Cu1 0.0654(4) 0.0380(3) 0.0542(3) 0.0070(3) -0.0038(3) 0.0120(2)
Pr1 0.04735(15) 0.03195(13) 0.03429(13) 0.00098(9) -0.00148(9) 0.00179(8)
N1 0.096(4) 0.031(2) 0.116(4) -0.002(2) -0.026(3) 0.014(3)
N2 0.094(4) 0.065(3) 0.062(3) 0.027(3) 0.003(3) 0.029(2)
N3 0.055(2) 0.043(2) 0.069(3) -0.0001(19) 0.014(2) -0.0002(19)
N4 0.080(3) 0.041(2) 0.057(2) -0.011(2) -0.014(2) 0.0130(18)
N5 0.072(3) 0.081(4) 0.084(4) 0.004(3) 0.030(3) 0.008(3)
O1 0.0594(19) 0.0348(16) 0.0529(17) 0.0021(14) -0.0111(15) 0.0018(13)
O2 0.0605(19) 0.0394(16) 0.0507(17) 0.0038(14) -0.0174(15) 0.0000(14)
O3 0.068(2) 0.0476(18) 0.0362(15) 0.0119(15) -0.0032(14) 0.0074(13)
O4 0.0578(18) 0.0493(18) 0.0407(15) 0.0011(15) -0.0005(14) -0.0058(13)
O5 0.068(2) 0.052(2) 0.089(3) 0.0092(18) 0.024(2) 0.021(2)
O6 0.098(3) 0.073(3) 0.169(5) 0.016(3) 0.080(4) 0.014(3)
O7 0.062(2) 0.0446(19) 0.084(2) 0.0074(16) 0.0117(19) 0.0159(17)
O8 0.098(3) 0.052(2) 0.056(2) -0.020(2) -0.023(2) 0.0102(16)
O9 0.147(4) 0.064(3) 0.094(3) -0.021(3) -0.035(3) 0.031(2)
O10 0.095(2) 0.0604(19) 0.0561(17) -0.0169(17) -0.0104(17) 0.0087(15)
O11 0.058(2) 0.114(4) 0.094(3) -0.008(2) 0.009(2) -0.020(3)
O12 0.081(4) 0.170(6) 0.159(6) 0.005(4) 0.070(4) 0.004(5)
O13 0.0882(15) 0.0920(16) 0.0874(15) 0.0007(10) 0.0117(10) -0.0043(10)
O14 0.060(2) 0.080(3) 0.075(2) -0.012(2) 0.004(2) -0.017(2)
C8 0.076(12) 0.023(7) 0.106(15) 0.018(8) 0.029(11) 0.014(8)
C9 0.17(4) 0.10(2) 0.15(3) 0.07(2) 0.04(3) 0.00(2)
C10 0.042(5) 0.043(5) 0.047(5) -0.001(3) 0.002(3) 0.009(3)
C8' 0.090(4) 0.069(4) 0.088(4) 0.001(3) 0.006(3) 0.013(3)
C9' 0.128(10) 0.070(7) 0.197(15) -0.013(7) 0.073(10) 0.023(8)
C10' 0.089(3) 0.088(3) 0.088(3) 0.0016(11) 0.0086(11) 0.0014(11)

loop_
_atom_type_symbol
_atom_type_description
_atom_type_scat_dispersion_real
_atom_type_scat_dispersion_imag
_atom_type_scat_source
C C 0.0033 0.0016 'International Tables Vol C Tables 4.2.6.8 and 6.1.1.4'
H H 0.0000 0.0000 'International Tables Vol C Tables 4.2.6.8 and 6.1.1.4'
N N 0.0061 0.0033 'International Tables Vol C Tables 4.2.6.8 and 6.1.1.4'
O O 0.0106 0.0060 'International Tables Vol C Tables 4.2.6.8 and 6.1.1.4'
Cu Cu 0.3201 1.2651 'International Tables Vol C Tables 4.2.6.8 and 6.1.1.4'
Pr Pr -0.2180 2.8214 'International Tables Vol C Tables 4.2.6.8 and 6.1.1.4'

loop_
_geom_angle_atom_site_label_1
_geom_angle_atom_site_label_2
_geom_angle_atom_site_label_3
_geom_angle
O1 C1 C2 116.9(4)
O1 C1 C6 124.3(4)
C2 C1 C6 118.7(4)
C3 C2 O2 125.1(5)
C3 C2 C1 121.1(5)
O2 C2 C1 113.8(4)
C2 C3 C4 119.4(6)
C2 C3 H1 120.3
C4 C3 H1 120.3
C5 C4 C3 120.2(5)
C5 C4 H2 119.9
C3 C4 H2 119.9
C4 C5 C6 122.2(5)
C4 C5 H3 118.9
C6 C5 H3 118.9
C5 C6 C1 118.1(5)
C5 C6 C7 118.7(5)
C1 C6 C7 123.2(5)
N1 C7 C6 126.0(5)
N1 C7 H4 117.0
C6 C7 H4 117.0
N2 C11 C12 125.7(5)
N2 C11 H11 117.2
C12 C11 H11 117.2
C13 C12 C17 118.9(6)
C13 C12 C11 117.7(5)
C17 C12 C11 123.4(5)
C14 C13 C12 121.3(6)
C14 C13 H12 119.3
C12 C13 H12 119.3
C13 C14 C15 120.1(5)
C13 C14 H13 119.9
C15 C14 H13 119.9
C14 C15 C16 120.3(6)
C14 C15 H14 119.9
C16 C15 H14 119.9
O4 C16 C17 114.1(4)
O4 C16 C15 125.0(5)
C17 C16 C15 120.9(5)
O3 C17 C16 117.4(4)
O3 C17 C12 124.2(5)
C16 C17 C12 118.4(4)
O14 C21 C22 122.0(6)
O14 C21 C20 120.1(5)
C22 C21 C20 117.9(6)
O3 Cu1 O1 83.45(13)
O3 Cu1 N1 172.5(2)
O1 Cu1 N1 95.29(19)
O3 Cu1 N2 95.40(19)
O1 Cu1 N2 172.52(19)
N1 Cu1 N2 84.9(2)
O3 Cu1 O14 96.98(14)
O1 Cu1 O14 95.65(14)
N1 Cu1 O14 90.5(2)
N2 Cu1 O14 91.82(19)
O3 Cu1 Pr1 42.32(9)
O1 Cu1 Pr1 42.11(9)
N1 Cu1 Pr1 137.31(17)
N2 Cu1 Pr1 137.64(17)
O14 Cu1 Pr1 91.37(10)
O1 Pr1 O3 62.71(11)
O1 Pr1 O13 74.17(15)
O3 Pr1 O13 99.66(15)
O1 Pr1 O7 117.25(12)
O3 Pr1 O7 117.54(11)
O13 Pr1 O7 142.44(15)
O1 Pr1 O11 100.69(14)
O3 Pr1 O11 75.97(15)
O13 Pr1 O11 49.37(16)
O7 Pr1 O11 141.92(14)
O1 Pr1 O5 75.49(12)
O3 Pr1 O5 75.65(12)
O13 Pr1 O5 147.72(16)
O7 Pr1 O5 49.57(11)
O11 Pr1 O5 149.61(16)
O1 Pr1 O10 123.59(12)
O3 Pr1 O10 166.77(13)
O13 Pr1 O10 73.02(16)
O7 Pr1 O10 71.38(13)
O11 Pr1 O10 91.06(16)
O5 Pr1 O10 116.49(13)
O1 Pr1 O8 167.01(13)
O3 Pr1 O8 123.00(12)
O13 Pr1 O8 93.01(16)
O7 Pr1 O8 71.80(14)
O11 Pr1 O8 71.42(16)
O5 Pr1 O8 116.62(14)
O10 Pr1 O8 48.21(12)
O1 Pr1 O2 60.30(10)
O3 Pr1 O2 121.56(11)
O13 Pr1 O2 76.72(15)
O7 Pr1 O2 79.38(12)
O11 Pr1 O2 126.05(14)
O5 Pr1 O2 78.91(13)
O10 Pr1 O2 68.27(11)
O8 Pr1 O2 115.44(11)
O1 Pr1 O4 120.33(10)
O3 Pr1 O4 60.17(11)
O13 Pr1 O4 130.59(15)
O7 Pr1 O4 77.04(12)
O11 Pr1 O4 81.28(14)
O5 Pr1 O4 75.36(13)
O10 Pr1 O4 115.93(11)
O8 Pr1 O4 69.57(11)
O2 Pr1 O4 152.68(11)
O1 Pr1 Cu1 31.75(8)
O3 Pr1 Cu1 31.62(8)
O13 Pr1 Cu1 82.12(12)
O7 Pr1 Cu1 127.44(8)
O11 Pr1 Cu1 83.65(13)
O5 Pr1 Cu1 77.87(8)
O10 Pr1 Cu1 151.01(9)
O8 Pr1 Cu1 150.37(9)
O2 Pr1 Cu1 91.98(7)
O4 Pr1 Cu1 91.49(7)
C7 N1 C8 118.2(9)
C7 N1 Cu1 125.5(4)
C8 N1 Cu1 110.0(8)
C11 N2 C10 119.0(7)
C11 N2 Cu1 125.6(4)
C10 N2 Cu1 112.4(7)
O6 N3 O5 123.1(4)
O6 N3 O7 121.0(5)
O5 N3 O7 115.9(4)
O9 N4 O8 122.3(5)
O9 N4 O10 121.3(5)
O8 N4 O10 116.3(4)
O12 N5 O11 122.6(7)
O12 N5 O13 121.7(7)
O11 N5 O13 115.7(5)
C1 O1 Cu1 125.3(3)
C1 O1 Pr1 128.0(3)
Cu1 O1 Pr1 106.14(14)
C2 O2 C19 116.8(4)
C2 O2 Pr1 118.7(3)
C19 O2 Pr1 124.2(3)
C17 O3 Cu1 125.4(3)
C17 O3 Pr1 128.5(3)
Cu1 O3 Pr1 106.06(13)
C16 O4 C18 116.3(4)
C16 O4 Pr1 119.4(3)
C18 O4 Pr1 124.0(3)
N3 O5 Pr1 96.6(3)
N3 O7 Pr1 97.5(3)
N4 O8 Pr1 97.3(3)
N4 O10 Pr1 98.0(3)
N5 O11 Pr1 97.0(4)
N5 O13 Pr1 97.9(4)
C21 O14 Cu1 137.6(4)
C9 C8 C10 105(2)
C9 C8 N1 112(2)
C10 C8 N1 111.2(12)
C9 C8 H5 109.7
C10 C8 H5 109.7
N1 C8 H5 109.7
N2 C10 C8 109.2(12)
N2 C10 H9 109.8
C8 C10 H9 109.8
N2 C10 H10 109.8
C8 C10 H10 109.8
H9 C10 H10 108.3
C10' C8' C9' 87.5(10)

loop_
_geom_bond_atom_site_label_1
_geom_bond_atom_site_label_2
_geom_bond_distance
_geom_bond_publ_flag
C1 O1 1.325(5) ?
C1 C2 1.406(7) ?
C1 C6 1.410(6) ?
C2 C3 1.363(7) ?
C2 O2 1.375(5) ?
C3 C4 1.404(8) ?
C3 H1 0.9300 ?
C4 C5 1.336(9) ?
C4 H2 0.9300 ?
C5 C6 1.401(7) ?
C5 H3 0.9300 ?
C6 C7 1.443(8) ?
C7 N1 1.266(9) ?
C7 H4 0.9300 ?
C11 N2 1.273(9) ?
C11 C12 1.444(9) ?
C11 H11 0.9300 ?
C12 C13 1.388(8) ?
C12 C17 1.416(7) ?
C13 C14 1.363(9) ?
C13 H12 0.9300 ?
C14 C15 1.363(8) ?
C14 H13 0.9300 ?
C15 C16 1.384(6) ?
C15 H14 0.9300 ?
C16 O4 1.381(6) ?
C16 C17 1.384(7) ?
C17 O3 1.331(5) ?
C18 O4 1.440(6) ?
C18 H15 0.9600 ?
C18 H17 0.9600 ?
C18 H16 0.9600 ?
C19 O2 1.430(6) ?
C19 H18 0.9600 ?
C19 H19 0.9600 ?
C19 H20 0.9600 ?
C20 C21 1.486(8) ?
C20 H21 0.9600 ?
C20 H22 0.9600 ?
C20 H23 0.9600 ?
C21 O14 1.213(6) ?
C21 C22 1.485(9) ?
C22 H24 0.9600 ?
C22 H25 0.9600 ?
C22 H26 0.9600 ?
Cu1 O3 1.897(3) yes
Cu1 O1 1.905(3) yes
Cu1 N1 1.907(5) yes
Cu1 N2 1.915(4) yes
Cu1 O14 2.594(4) yes
Cu1 Pr1 3.4774(12) ?
Pr1 O1 2.427(3) yes
Pr1 O3 2.436(3) yes
Pr1 O13 2.518(5) yes
Pr1 O7 2.528(4) yes
Pr1 O11 2.538(4) yes
Pr1 O5 2.559(4) yes
Pr1 O10 2.571(4) yes
Pr1 O8 2.588(4) yes
Pr1 O2 2.658(3) yes
Pr1 O4 2.661(3) yes
N1 C8 1.549(19) ?
N2 C10 1.514(17) ?
N3 O6 1.199(6) ?
N3 O5 1.247(6) ?
N3 O7 1.270(5) ?
N4 O9 1.214(5) ?
N4 O8 1.236(5) ?
N4 O10 1.244(5) ?
N5 O12 1.212(7) ?
N5 O11 1.244(7) ?
N5 O13 1.250(7) ?
C8 C9 1.444(19) ?
C8 C10 1.52(3) ?
C8 H5 0.9800 ?
C9 H6 0.9600 ?
C9 H7 0.9600 ?
C9 H8 0.9600 ?
C10 H9 0.9700 ?
C10 H10 0.9700 ?
C8' C10' 1.313(12) ?
C8' C9' 1.417(13) ?

loop_
_geom_torsion_atom_site_label_1
_geom_torsion_atom_site_label_2
_geom_torsion_atom_site_label_3
_geom_torsion_atom_site_label_4
_geom_torsion
O1 C1 C2 C3 -176.6(5)
C6 C1 C2 C3 5.0(7)
O1 C1 C2 O2 2.8(6)
C6 C1 C2 O2 -175.6(4)
O2 C2 C3 C4 179.4(5)
C1 C2 C3 C4 -1.3(8)
C2 C3 C4 C5 -2.1(10)
C3 C4 C5 C6 1.8(10)
C4 C5 C6 C1 2.0(8)
C4 C5 C6 C7 -176.6(6)
O1 C1 C6 C5 176.5(4)
C2 C1 C6 C5 -5.2(7)
O1 C1 C6 C7 -5.1(8)
C2 C1 C6 C7 173.3(5)
C5 C6 C7 N1 -177.4(6)
C1 C6 C7 N1 4.1(10)
N2 C11 C12 C13 -178.1(6)
N2 C11 C12 C17 -1.1(10)
C17 C12 C13 C14 0.0(9)
C11 C12 C13 C14 177.1(6)
C12 C13 C14 C15 -1.1(10)
C13 C14 C15 C16 0.6(9)
C14 C15 C16 O4 -178.7(5)
C14 C15 C16 C17 1.2(7)
O4 C16 C17 O3 -2.2(6)
C15 C16 C17 O3 177.9(4)
O4 C16 C17 C12 177.6(4)
C15 C16 C17 C12 -2.3(7)
C13 C12 C17 O3 -178.5(5)
C11 C12 C17 O3 4.5(8)
C13 C12 C17 C16 1.7(7)
C11 C12 C17 C16 -175.3(5)
O3 Cu1 Pr1 O1 164.2(2)
N1 Cu1 Pr1 O1 -4.6(3)
N2 Cu1 Pr1 O1 168.9(3)
O14 Cu1 Pr1 O1 -96.91(18)
O1 Cu1 Pr1 O3 -164.2(2)
N1 Cu1 Pr1 O3 -168.8(3)
N2 Cu1 Pr1 O3 4.6(3)
O14 Cu1 Pr1 O3 98.87(18)
O3 Cu1 Pr1 O13 -123.2(2)
O1 Cu1 Pr1 O13 72.6(2)
N1 Cu1 Pr1 O13 68.0(3)
N2 Cu1 Pr1 O13 -118.6(3)
O14 Cu1 Pr1 O13 -24.35(15)
O3 Cu1 Pr1 O7 82.4(2)
O1 Cu1 Pr1 O7 -81.86(19)
N1 Cu1 Pr1 O7 -86.5(3)
N2 Cu1 Pr1 O7 87.0(3)
O14 Cu1 Pr1 O7 -178.77(15)
O3 Cu1 Pr1 O11 -73.46(19)
O1 Cu1 Pr1 O11 122.31(19)
N1 Cu1 Pr1 O11 117.7(3)
N2 Cu1 Pr1 O11 -68.8(3)
O14 Cu1 Pr1 O11 25.40(14)
O3 Cu1 Pr1 O5 82.27(19)
O1 Cu1 Pr1 O5 -81.96(19)
N1 Cu1 Pr1 O5 -86.6(3)
N2 Cu1 Pr1 O5 86.9(3)
O14 Cu1 Pr1 O5 -178.87(13)
O3 Cu1 Pr1 O10 -154.1(3)
O1 Cu1 Pr1 O10 41.7(3)
N1 Cu1 Pr1 O10 37.0(3)
N2 Cu1 Pr1 O10 -149.5(3)
O14 Cu1 Pr1 O10 -55.3(2)
O3 Cu1 Pr1 O8 -41.0(3)
O1 Cu1 Pr1 O8 154.7(3)
N1 Cu1 Pr1 O8 150.1(3)
N2 Cu1 Pr1 O8 -36.4(3)
O14 Cu1 Pr1 O8 57.8(2)
O3 Cu1 Pr1 O2 160.48(17)
O1 Cu1 Pr1 O2 -3.74(17)
N1 Cu1 Pr1 O2 -8.4(3)
N2 Cu1 Pr1 O2 165.1(3)
O14 Cu1 Pr1 O2 -100.65(12)
O3 Cu1 Pr1 O4 7.59(17)
O1 Cu1 Pr1 O4 -156.63(17)
N1 Cu1 Pr1 O4 -161.2(3)
N2 Cu1 Pr1 O4 12.2(3)
O14 Cu1 Pr1 O4 106.45(11)
C6 C7 N1 C8 151.3(10)
C6 C7 N1 Cu1 2.2(10)
O1 Cu1 N1 C7 -5.6(6)
N2 Cu1 N1 C7 -178.1(7)
O14 Cu1 N1 C7 90.1(6)
Pr1 Cu1 N1 C7 -2.5(8)
O1 Cu1 N1 C8 -156.8(9)
N2 Cu1 N1 C8 30.7(9)
O14 Cu1 N1 C8 -61.1(9)
Pr1 Cu1 N1 C8 -153.7(9)
C12 C11 N2 C10 -157.0(9)
C12 C11 N2 Cu1 1.6(10)
O3 Cu1 N2 C11 -3.6(6)
N1 Cu1 N2 C11 168.9(6)
O14 Cu1 N2 C11 -100.7(6)
Pr1 Cu1 N2 C11 -6.7(7)
O3 Cu1 N2 C10 156.2(8)
N1 Cu1 N2 C10 -31.4(8)
O14 Cu1 N2 C10 59.0(8)
Pr1 Cu1 N2 C10 153.1(8)
C2 C1 O1 Cu1 -178.7(3)
C6 C1 O1 Cu1 -0.4(6)
C2 C1 O1 Pr1 10.9(6)
C6 C1 O1 Pr1 -170.8(3)
O3 Cu1 O1 C1 177.2(4)
N1 Cu1 O1 C1 4.7(4)
O14 Cu1 O1 C1 -86.4(4)
Pr1 Cu1 O1 C1 -172.2(4)
O3 Cu1 O1 Pr1 -10.62(15)
N1 Cu1 O1 Pr1 176.9(2)
O14 Cu1 O1 Pr1 85.78(15)
O3 Pr1 O1 C1 -178.9(4)
O13 Pr1 O1 C1 71.1(4)
O7 Pr1 O1 C1 -70.3(4)
O11 Pr1 O1 C1 113.1(4)
O5 Pr1 O1 C1 -97.8(4)
O10 Pr1 O1 C1 14.6(4)
O8 Pr1 O1 C1 61.8(7)
O2 Pr1 O1 C1 -12.4(3)
O4 Pr1 O1 C1 -160.8(3)
Cu1 Pr1 O1 C1 171.9(4)
O3 Pr1 O1 Cu1 9.23(13)
O13 Pr1 O1 Cu1 -100.80(19)
O7 Pr1 O1 Cu1 117.86(15)
O11 Pr1 O1 Cu1 -58.74(19)
O5 Pr1 O1 Cu1 90.34(17)
O10 Pr1 O1 Cu1 -157.25(15)
O8 Pr1 O1 Cu1 -110.1(5)
O2 Pr1 O1 Cu1 175.69(19)
O4 Pr1 O1 Cu1 27.34(19)
C3 C2 O2 C19 -19.1(7)
C1 C2 O2 C19 161.5(5)
C3 C2 O2 Pr1 166.4(4)
C1 C2 O2 Pr1 -13.0(5)
O1 Pr1 O2 C2 12.7(3)
O3 Pr1 O2 C2 26.8(3)
O13 Pr1 O2 C2 -66.4(3)
O7 Pr1 O2 C2 142.7(3)
O11 Pr1 O2 C2 -68.6(4)
O5 Pr1 O2 C2 92.2(3)
O10 Pr1 O2 C2 -143.2(3)
O8 Pr1 O2 C2 -153.4(3)
O4 Pr1 O2 C2 112.1(3)
Cu1 Pr1 O2 C2 15.0(3)
O1 Pr1 O2 C19 -161.3(5)
O3 Pr1 O2 C19 -147.2(4)
O13 Pr1 O2 C19 119.5(4)
O7 Pr1 O2 C19 -31.3(4)
O11 Pr1 O2 C19 117.3(4)
O5 Pr1 O2 C19 -81.8(4)
O10 Pr1 O2 C19 42.7(4)
O8 Pr1 O2 C19 32.5(5)
O4 Pr1 O2 C19 -62.0(5)
Cu1 Pr1 O2 C19 -159.1(4)
C16 C17 O3 Cu1 171.8(3)
C12 C17 O3 Cu1 -8.0(6)
C16 C17 O3 Pr1 -3.9(6)
C12 C17 O3 Pr1 176.3(3)
O1 Cu1 O3 C17 -165.9(4)
N2 Cu1 O3 C17 6.7(4)
O14 Cu1 O3 C17 99.2(4)
Pr1 Cu1 O3 C17 -176.5(4)
O1 Cu1 O3 Pr1 10.57(15)
N2 Cu1 O3 Pr1 -176.85(19)
O14 Cu1 O3 Pr1 -84.35(15)
O1 Pr1 O3 C17 167.1(4)
O13 Pr1 O3 C17 -126.4(4)
O7 Pr1 O3 C17 58.9(4)
O11 Pr1 O3 C17 -82.8(4)
O5 Pr1 O3 C17 86.2(4)
O10 Pr1 O3 C17 -71.2(7)
O8 Pr1 O3 C17 -26.4(4)
O2 Pr1 O3 C17 153.3(3)
O4 Pr1 O3 C17 5.1(3)
Cu1 Pr1 O3 C17 176.3(5)
O1 Pr1 O3 Cu1 -9.26(13)
O13 Pr1 O3 Cu1 57.21(19)
O7 Pr1 O3 Cu1 -117.44(15)
O11 Pr1 O3 Cu1 100.87(18)
O5 Pr1 O3 Cu1 -90.11(17)
O10 Pr1 O3 Cu1 112.4(5)
O8 Pr1 O3 Cu1 157.23(16)
O2 Pr1 O3 Cu1 -23.1(2)
O4 Pr1 O3 Cu1 -171.2(2)
C17 C16 O4 C18 -166.9(4)
C15 C16 O4 C18 13.0(6)
C17 C16 O4 Pr1 6.4(5)
C15 C16 O4 Pr1 -173.7(4)
O1 Pr1 O4 C16 -24.4(3)
O3 Pr1 O4 C16 -5.8(3)
O13 Pr1 O4 C16 70.5(3)
O7 Pr1 O4 C16 -138.5(3)
O11 Pr1 O4 C16 73.0(3)
O5 Pr1 O4 C16 -87.4(3)
O10 Pr1 O4 C16 159.9(3)
O8 Pr1 O4 C16 146.3(3)
O2 Pr1 O4 C16 -107.6(3)
Cu1 Pr1 O4 C16 -10.4(3)
O1 Pr1 O4 C18 148.4(4)
O3 Pr1 O4 C18 167.0(4)
O13 Pr1 O4 C18 -116.7(4)
O7 Pr1 O4 C18 34.2(4)
O11 Pr1 O4 C18 -114.3(4)
O5 Pr1 O4 C18 85.3(4)
O10 Pr1 O4 C18 -27.3(4)
O8 Pr1 O4 C18 -40.9(4)
O2 Pr1 O4 C18 65.2(4)
Cu1 Pr1 O4 C18 162.4(4)
O6 N3 O5 Pr1 173.0(6)
O7 N3 O5 Pr1 -6.6(5)
O1 Pr1 O5 N3 151.2(3)
O3 Pr1 O5 N3 -143.8(3)
O13 Pr1 O5 N3 130.8(4)
O7 Pr1 O5 N3 3.9(3)
O11 Pr1 O5 N3 -122.4(4)
O10 Pr1 O5 N3 30.6(4)
O8 Pr1 O5 N3 -23.7(4)
O2 Pr1 O5 N3 89.3(3)
O4 Pr1 O5 N3 -81.4(3)
Cu1 Pr1 O5 N3 -176.2(3)
O6 N3 O7 Pr1 -172.9(5)
O5 N3 O7 Pr1 6.6(5)
O1 Pr1 O7 N3 -39.8(3)
O3 Pr1 O7 N3 31.9(3)
O13 Pr1 O7 N3 -139.4(3)
O11 Pr1 O7 N3 134.8(3)
O5 Pr1 O7 N3 -3.8(3)
O10 Pr1 O7 N3 -158.7(3)
O8 Pr1 O7 N3 150.3(3)
O2 Pr1 O7 N3 -88.2(3)
O4 Pr1 O7 N3 77.9(3)
Cu1 Pr1 O7 N3 -3.9(3)
O9 N4 O8 Pr1 -177.8(6)
O10 N4 O8 Pr1 3.7(6)
O1 Pr1 O8 N4 -57.1(7)
O3 Pr1 O8 N4 -169.7(3)
O13 Pr1 O8 N4 -66.1(4)
O7 Pr1 O8 N4 78.8(4)
O11 Pr1 O8 N4 -111.2(4)
O5 Pr1 O8 N4 100.6(4)
O10 Pr1 O8 N4 -2.2(3)
O2 Pr1 O8 N4 10.6(4)
O4 Pr1 O8 N4 161.4(4)
Cu1 Pr1 O8 N4 -145.4(3)
O9 N4 O10 Pr1 177.7(6)
O8 N4 O10 Pr1 -3.7(6)
O1 Pr1 O10 N4 169.4(3)
O3 Pr1 O10 N4 54.6(7)
O13 Pr1 O10 N4 112.4(4)
O7 Pr1 O10 N4 -79.7(4)
O11 Pr1 O10 N4 65.8(4)
O5 Pr1 O10 N4 -100.9(4)
O8 Pr1 O10 N4 2.2(3)
O2 Pr1 O10 N4 -165.4(4)
O4 Pr1 O10 N4 -15.0(4)
Cu1 Pr1 O10 N4 144.6(3)
O12 N5 O11 Pr1 -179.4(6)
O13 N5 O11 Pr1 2.0(6)
O1 Pr1 O11 N5 -59.3(4)
O3 Pr1 O11 N5 -117.5(4)
O13 Pr1 O11 N5 -1.2(4)
O7 Pr1 O11 N5 125.6(4)
O5 Pr1 O11 N5 -138.8(4)
O10 Pr1 O11 N5 65.2(4)
O8 Pr1 O11 N5 110.0(4)
O2 Pr1 O11 N5 1.6(5)
O4 Pr1 O11 N5 -178.7(4)
Cu1 Pr1 O11 N5 -86.2(4)
O12 N5 O13 Pr1 179.4(6)
O11 N5 O13 Pr1 -2.0(6)
O1 Pr1 O13 N5 121.0(4)
O3 Pr1 O13 N5 63.1(4)
O7 Pr1 O13 N5 -124.6(4)
O11 Pr1 O13 N5 1.2(4)
O5 Pr1 O13 N5 141.5(4)
O10 Pr1 O13 N5 -105.5(4)
O8 Pr1 O13 N5 -61.1(4)
O2 Pr1 O13 N5 -176.5(4)
O4 Pr1 O13 N5 4.4(5)
Cu1 Pr1 O13 N5 89.6(4)
C22 C21 O14 Cu1 -171.4(5)
C20 C21 O14 Cu1 8.2(10)
O3 Cu1 O14 C21 -52.6(6)
O1 Cu1 O14 C21 -136.6(6)
N1 Cu1 O14 C21 128.0(6)
N2 Cu1 O14 C21 43.1(6)
Pr1 Cu1 O14 C21 -94.7(6)
C7 N1 C8 C9 65(2)
Cu1 N1 C8 C9 -140.9(18)
C7 N1 C8 C10 -178.0(11)
Cu1 N1 C8 C10 -24.4(16)
C11 N2 C10 C8 -175.3(11)
Cu1 N2 C10 C8 23.4(15)
C9 C8 C10 N2 121.7(18)
N1 C8 C10 N2 0.8(18)
